data_7211285
loop_
_publ_author_name
'Bai, Dan'
'Benniston, Andrew C.'
'Hagon, Jerry'
'Lemmetyinen, Helge'
'Tkachenko, Nikolai V.'
'Harrington, Ross W.'

_publ_section_title
;
 Tuning the F\"orster overlap integral: energy transfer over 20
 \%Angstroms from a pyrene-based donor to borondipyrromethene (Bodipy).
;
_journal_issue 24
_journal_name_full 'Physical chemistry chemical physics : PCCP'
_journal_page_first 9854
_journal_page_last 9861
_journal_paper_doi 10.1039/c3cp50173f
_journal_volume 15
_journal_year 2013
_chemical_formula_moiety 'C51 H44 B Cl6 F2 N5 S'
_chemical_formula_sum 'C51 H44 B Cl6 F2 N5 S'
_chemical_formula_weight 1020.48
_chemical_name_systematic
;
?
;
_space_group_IT_number 2
_symmetry_cell_setting triclinic
_symmetry_space_group_name_Hall '-P 1'
_symmetry_space_group_name_H-M 'P -1'
_atom_sites_solution_hydrogens geom
_atom_sites_solution_primary direct
_atom_sites_solution_secondary difmap
_audit_creation_method SHELXL-97
_cell_angle_alpha 113.342(6)
_cell_angle_beta 107.797(6)
_cell_angle_gamma 99.460(5)
_cell_formula_units_Z 2
_cell_length_a 12.8751(8)
_cell_length_b 15.0096(10)
_cell_length_c 15.4142(10)
_cell_measurement_reflns_used 5189
_cell_measurement_temperature 150(2)
_cell_measurement_theta_max 62.2480
_cell_measurement_theta_min 3.3902
_cell_volume 2461.4(4)
_computing_cell_refinement
;
CrysAlisPro, Oxford Diffraction Ltd.,
Version 1.171.33.55 (release 05-01-2010 CrysAlis171 .NET)
(compiled Jan 5 2010,16:28:46)
;
_computing_data_collection
;
CrysAlisPro, Oxford Diffraction Ltd.,
Version 1.171.33.55 (release 05-01-2010 CrysAlis171 .NET)
(compiled Jan 5 2010,16:28:46)
;
_computing_data_reduction
;
CrysAlisPro, Oxford Diffraction Ltd.,
Version 1.171.33.55 (release 05-01-2010 CrysAlis171 .NET)
(compiled Jan 5 2010,16:28:46)
;
_computing_molecular_graphics 'Bruker SHELXTL'
_computing_publication_material 'Bruker SHELXTL and local programs'
_computing_structure_refinement 'Bruker SHELXTL'
_computing_structure_solution 'Bruker SHELXTL'
_diffrn_ambient_temperature 150(2)
_diffrn_detector_area_resol_mean 10.3968
_diffrn_measured_fraction_theta_full 0.974
_diffrn_measured_fraction_theta_max 0.974
_diffrn_measurement_device_type 'Xcalibur, Atlas, Gemini ultra'
_diffrn_measurement_method 'thick-slice \w scans'
_diffrn_radiation_monochromator 'mirror optics'
_diffrn_radiation_source 'sealed tube with Enhance Ultra optics'
_diffrn_radiation_type CuK\a
_diffrn_radiation_wavelength 1.54178
_diffrn_reflns_av_R_equivalents 0.0326
_diffrn_reflns_av_sigmaI/netI 0.0487
_diffrn_reflns_limit_h_max 14
_diffrn_reflns_limit_h_min -14
_diffrn_reflns_limit_k_max 17
_diffrn_reflns_limit_k_min -10
_diffrn_reflns_limit_l_max 17
_diffrn_reflns_limit_l_min -17
_diffrn_reflns_number 14154
_diffrn_reflns_theta_full 62.33
_diffrn_reflns_theta_max 62.33
_diffrn_reflns_theta_min 3.39
_exptl_absorpt_coefficient_mu 3.976
_exptl_absorpt_correction_T_max 0.9613
_exptl_absorpt_correction_T_min 0.5870
_exptl_absorpt_correction_type multi-scan
_exptl_absorpt_process_details
;
'Sun Jun 20 01:42:55 2010'
;
_exptl_crystal_colour red
_exptl_crystal_density_diffrn 1.377
_exptl_crystal_density_method 'not measured'
_exptl_crystal_description lath
_exptl_crystal_F_000 1052
_exptl_crystal_size_max 0.15
_exptl_crystal_size_mid 0.08
_exptl_crystal_size_min 0.01
_refine_diff_density_max 1.388
_refine_diff_density_min -0.804
_refine_diff_density_rms 0.094
_refine_ls_extinction_method none
_refine_ls_goodness_of_fit_ref 1.066
_refine_ls_hydrogen_treatment constr
_refine_ls_matrix_type full
_refine_ls_number_parameters 581
_refine_ls_number_reflns 7626
_refine_ls_number_restraints 447
_refine_ls_restrained_S_all 1.061
_refine_ls_R_factor_all 0.1285
_refine_ls_R_factor_gt 0.0931
_refine_ls_shift/su_max 0.000
_refine_ls_shift/su_mean 0.000
_refine_ls_structure_factor_coef Fsqd
_refine_ls_weighting_details 'calc w=1/[\s^2^(Fo^2^)+(0.1589P)^2^+5.9434P] where P=(Fo^2^+2Fc^2^)/3'
_refine_ls_weighting_scheme calc
_refine_ls_wR_factor_gt 0.2659
_refine_ls_wR_factor_ref 0.2952
_reflns_number_gt 4999
_reflns_number_total 7626
_reflns_threshold_expression I>2\s(I)
_cod_data_source_file c3cp50173f.cif
_cod_data_source_block acb86
_cod_original_cell_volume 2461.4(3)
_cod_database_code 7211285
_computing_special_details
;
TITL acb86 in P-1
CELL 1.54178 12.8751 15.0096 15.4142 113.342 107.797 99.460
ZERR 2.00 0.0008 0.0010 0.0010 0.006 0.006 0.005
LATT 1
SFAC C H B N F S Cl
UNIT 102 88 2 10 4 2 12
TEMP -123

L.S. 8
BOND $H
CONF

REM red lath
SIZE 0.15 0.08 0.01

SIMU $c
DELU $C

FMAP 2
PLAN 5
ACTA

REM EXTI 0.000000
WGHT 0.158900 5.943400
FVAR 0.20172 0.67782
S1 6 0.606353 0.547186 0.308366 11.00000 0.04890 0.05499 =
0.06966 0.04604 0.03130 0.01732
CL1 7 0.684922 0.401486 0.066954 11.00000 0.18040 0.14427 =
0.12182 0.10264 0.08558 0.06944
CL2 7 0.812419 0.292843 0.149151 11.00000 0.08368 0.14192 =
0.12606 0.06806 0.04573 0.04691
CL3 7 0.584379 0.275274 0.139594 11.00000 0.08548 0.07974 =
0.07407 0.03686 0.03586 0.02876
CL4 7 0.175705 -0.570191 0.179384 11.00000 0.06026 0.07089 =
0.09102 0.02867 0.01582 0.01430
CL5 7 0.315211 -0.359454 0.324253 11.00000 0.06464 0.07094 =
0.05816 0.02358 0.02372 0.01960
CL6 7 0.336494 -0.458306 0.131942 11.00000 0.12554 0.10611 =
0.07381 0.06366 0.05831 0.06760
N1 4 0.148619 -0.197407 0.392680 11.00000 0.03645 0.03553 =
0.05488 0.02580 0.02438 0.00987
N2 4 0.257136 -0.095774 0.582889 11.00000 0.04079 0.03372 =
0.04876 0.02427 0.02343 0.01251
N3 4 0.459822 0.306304 0.406878 11.00000 0.03655 0.03409 =
0.05408 0.02793 0.02176 0.00938
N4 4 0.387106 0.348836 0.367987 11.00000 0.04059 0.04486 =
0.07491 0.04113 0.02294 0.01331
N5 4 0.449879 0.422122 0.360639 11.00000 0.04045 0.04131 =
0.06132 0.03433 0.01844 0.00847
F1 5 0.069691 -0.221789 0.507641 11.00000 0.04759 0.04960 =
0.06579 0.02959 0.03349 0.00470
F2 5 0.221221 -0.276529 0.496911 11.00000 0.06720 0.03815 =
0.06798 0.03258 0.03180 0.02296
B1 3 0.172381 -0.200297 0.495799 11.00000 0.03816 0.03717 =
0.06145 0.02956 0.02727 0.01365
C1 1 0.077189 -0.273770 0.297211 11.00000 0.03372 0.04213 =
0.06033 0.02518 0.02132 0.01394
C2 1 0.076380 -0.240092 0.223545 11.00000 0.04165 0.04960 =
0.05615 0.02647 0.02286 0.02034
C3 1 0.151645 -0.139601 0.277070 11.00000 0.03947 0.04985 =
0.05691 0.03292 0.02588 0.02116
C4 1 0.197907 -0.112251 0.383934 11.00000 0.03736 0.03673 =
0.05350 0.02928 0.02476 0.01613
C5 1 0.276331 -0.023252 0.471150 11.00000 0.03434 0.03239 =
0.05562 0.02592 0.02438 0.01427
C6 1 0.308675 -0.013238 0.571228 11.00000 0.03579 0.03512 =
0.05854 0.02736 0.02824 0.01545
C7 1 0.387790 0.066658 0.670751 11.00000 0.03753 0.03619 =
0.05612 0.02002 0.02369 0.01412
C8 1 0.384158 0.030778 0.741894 11.00000 0.04141 0.04715 =
0.05369 0.02254 0.02536 0.01832
C9 1 0.303770 -0.068372 0.685733 11.00000 0.04215 0.04923 =
0.05800 0.03019 0.03016 0.02196
C10 1 0.012774 -0.375995 0.277896 11.00000 0.04916 0.04230 =
0.07055 0.02310 0.03182 0.01265
AFIX 33
H10A 2 0.014977 -0.372315 0.343377 11.00000 -1.50000
H10B 2 0.048350 -0.426339 0.247961 11.00000 -1.50000
H10C 2 -0.067572 -0.396881 0.229589 11.00000 -1.50000
AFIX 0
C11 1 0.011632 -0.304694 0.108712 11.00000 0.04726 0.05954 =
0.05542 0.02247 0.01433 0.01992
AFIX 23
H11A 2 -0.018430 -0.261864 0.078971 11.00000 -1.20000
H11B 2 -0.055194 -0.360316 0.093717 11.00000 -1.20000
AFIX 0
C12 1 0.086240 -0.351542 0.057243 11.00000 0.07080 0.11546 =
0.05305 0.02075 0.01928 0.04253
AFIX 33
H12A 2 0.041596 -0.390013 -0.017946 11.00000 -1.50000
H12B 2 0.111561 -0.398038 0.082672 11.00000 -1.50000
H12C 2 0.153853 -0.296899 0.073690 11.00000 -1.50000
AFIX 0
C13 1 0.173114 -0.075339 0.227211 11.00000 0.05800 0.06262 =
0.05822 0.03912 0.02822 0.02425
AFIX 33
H13A 2 0.108165 -0.102237 0.160165 11.00000 -1.50000
H13B 2 0.244233 -0.077229 0.216750 11.00000 -1.50000
H13C 2 0.181043 -0.004351 0.271975 11.00000 -1.50000
AFIX 0
C14 1 0.464178 0.168678 0.698249 11.00000 0.05018 0.04274 =
0.06605 0.02059 0.02714 0.00894
AFIX 33
H14A 2 0.516691 0.203504 0.771758 11.00000 -1.50000
H14B 2 0.416840 0.210544 0.684898 11.00000 -1.50000
H14C 2 0.509162 0.158974 0.656147 11.00000 -1.50000
AFIX 0
C15 1 0.454281 0.085126 0.856618 11.00000 0.05675 0.06665 =
0.05513 0.02318 0.02694 0.02623
AFIX 23
H15A 2 0.405274 0.070959 0.891252 11.00000 -1.20000
H15B 2 0.480047 0.160073 0.881530 11.00000 -1.20000
AFIX 0
C16 1 0.560218 0.051486 0.886607 11.00000 0.08291 0.11583 =
0.05895 0.02270 0.01428 0.05436
AFIX 33
H16A 2 0.602717 0.087905 0.962087 11.00000 -1.50000
H16B 2 0.610468 0.067717 0.854578 11.00000 -1.50000
H16C 2 0.535123 -0.022648 0.862307 11.00000 -1.50000
AFIX 0
C17 1 0.270810 -0.139196 0.725789 11.00000 0.06159 0.06204 =
0.06135 0.04126 0.03346 0.02375
AFIX 33
H17A 2 0.191300 -0.185140 0.680516 11.00000 -1.50000
H17B 2 0.276566 -0.099066 0.796044 11.00000 -1.50000
H17C 2 0.322902 -0.179930 0.727134 11.00000 -1.50000
AFIX 0
C18 1 0.329053 0.064433 0.458618 11.00000 0.03950 0.03154 =
0.05035 0.02068 0.02333 0.00748
C19 1 0.284264 0.145362 0.473774 11.00000 0.04383 0.04404 =
0.07566 0.03623 0.03749 0.01619
AFIX 43
H19A 2 0.223805 0.146530 0.496901 11.00000 -1.20000
AFIX 0
C20 1 0.326993 0.223969 0.455469 11.00000 0.04185 0.03497 =
0.06450 0.02922 0.02818 0.01537
AFIX 43
H20A 2 0.294569 0.277703 0.463851 11.00000 -1.20000
AFIX 0
C21 1 0.417034 0.223330 0.424972 11.00000 0.03725 0.02945 =
0.04320 0.01949 0.01715 0.00523
C22 1 0.465257 0.146481 0.412922 11.00000 0.03647 0.03759 =
0.06086 0.02883 0.02797 0.01034
AFIX 43
H22A 2 0.529204 0.148324 0.394406 11.00000 -1.20000
AFIX 0
C23 1 0.420148 0.066803 0.427899 11.00000 0.04198 0.04103 =
0.06419 0.03329 0.02747 0.01920
AFIX 43
H23A 2 0.451719 0.012399 0.417088 11.00000 -1.20000
AFIX 0
C24 1 0.569390 0.350177 0.423000 11.00000 0.03703 0.03519 =
0.04647 0.02342 0.02010 0.00923
AFIX 43
H24A 2 0.635938 0.333068 0.448705 11.00000 -1.20000
AFIX 0
C25 1 0.562261 0.424745 0.393792 11.00000 0.04041 0.03161 =
0.04182 0.01889 0.01828 0.00658
C26 1 0.650820 0.498920 0.393514 11.00000 0.04405 0.03802 =
0.04598 0.02760 0.02224 0.01269
PART 1
C27 1 0.953704 0.572991 0.599080 21.00000 0.05289 0.12347 =
0.14742 0.08581 -0.00664 0.00145
AFIX 33
H27A 2 0.982429 0.553662 0.653396 21.00000 -1.50000
H27B 2 0.963257 0.646411 0.630952 21.00000 -1.50000
H27C 2 0.997370 0.558595 0.555903 21.00000 -1.50000
AFIX 0
PART 2
C27A 1 0.911422 0.609609 0.630208 -21.00000 0.06311 0.07695 =
0.08671 0.06308 -0.01455 -0.00445
AFIX 33
H27D 2 0.935364 0.595172 0.688651 -21.00000 -1.50000
H27E 2 0.873167 0.661733 0.644895 -21.00000 -1.50000
H27F 2 0.979401 0.634991 0.619866 -21.00000 -1.50000
AFIX 0
PART 0
C28 1 0.828759 0.512462 0.533496 11.00000 0.04857 0.07003 =
0.07188 0.04699 0.01026 0.00534
PART 1
AFIX 23
H28A 2 0.788097 0.520779 0.579868 21.00000 -1.20000
H28B 2 0.821701 0.438993 0.498916 21.00000 -1.20000
AFIX 23
PART 2
H28C 2 0.772060 0.475887 0.549467 -21.00000 -1.20000
H28D 2 0.871774 0.466655 0.507765 -21.00000 -1.20000
AFIX 0
PART 0
C29 1 0.766101 0.539003 0.450747 11.00000 0.04025 0.03803 =
0.05862 0.02668 0.02111 0.00633
C30 1 0.821360 0.611114 0.428027 11.00000 0.04238 0.03887 =
0.07089 0.02676 0.03248 0.00883
AFIX 43
H30A 2 0.901955 0.647171 0.462034 11.00000 -1.20000
AFIX 0
C31 1 0.747272 0.623625 0.352413 11.00000 0.05195 0.04145 =
0.08010 0.03752 0.04402 0.01761
C32 1 0.771031 0.691339 0.311922 11.00000 0.07700 0.07737 =
0.14233 0.08227 0.08171 0.04869
C33 1 0.795423 0.750432 0.285174 11.00000 0.12667 0.12065 =
0.23834 0.14941 0.14851 0.09291
AFIX 66
C34 1 0.849214 0.849037 0.283219 11.00000 0.09244 0.09623 =
0.12248 0.07553 0.06551 0.04481
C35 1 0.927048 0.940560 0.368604 11.00000 0.07604 0.08817 =
0.15581 0.05821 0.06611 0.02600
AFIX 43
H35A 2 0.950002 0.946907 0.436079 11.00000 -1.20000
AFIX 65
C36 1 0.971298 1.022798 0.355263 11.00000 0.05980 0.06976 =
0.14414 0.05239 0.05782 0.02518
AFIX 43
H36A 2 1.024494 1.085350 0.413620 11.00000 -1.20000
AFIX 65
C37 1 0.937714 1.013512 0.256537 11.00000 0.06885 0.08305 =
0.13851 0.04105 0.05009 0.04153
C48 1 0.859880 0.921989 0.171152 11.00000 0.09458 0.09860 =
0.13918 0.09275 0.08305 0.06179
C47 1 0.815629 0.839751 0.184491 11.00000 0.05976 0.07734 =
0.09444 0.06646 0.05637 0.04632
AFIX 0
C38 1 0.995494 1.107707 0.255720 11.00000 0.09082 0.13041 =
0.09411 0.06410 0.05475 0.07645
AFIX 43
H38A 2 1.048653 1.167727 0.317208 11.00000 -1.20000
AFIX 0
C39 1 0.963568 1.100517 0.151380 11.00000 0.12155 0.12830 =
0.13030 0.05810 0.06274 0.06462
AFIX 43
H39A 2 0.996051 1.155208 0.141212 11.00000 -1.20000
AFIX 66
C40 1 0.878131 1.002713 0.065066 11.00000 0.09238 0.09469 =
0.10488 0.08019 0.06761 0.05932
C41 1 0.844570 0.992479 -0.034025 11.00000 0.13008 0.16526 =
0.10866 0.08430 0.07179 0.06834
AFIX 43
H41A 2 0.875327 1.048062 -0.043771 11.00000 -1.20000
AFIX 65
C42 1 0.766008 0.900919 -0.118854 11.00000 0.14301 0.14553 =
0.14234 0.08236 0.08223 0.05549
AFIX 43
H42A 2 0.743071 0.893926 -0.186578 11.00000 -1.20000
AFIX 65
C43 1 0.721006 0.819593 -0.104594 11.00000 0.13962 0.13046 =
0.12542 0.09050 0.09910 0.08281
AFIX 43
H43A 2 0.667312 0.757016 -0.162572 11.00000 -1.20000
AFIX 65
C44 1 0.754566 0.829825 -0.005504 11.00000 0.08574 0.09133 =
0.11474 0.05140 0.06317 0.05428
C49 1 0.833128 0.921384 0.079327 11.00000 0.10778 0.11795 =
0.12418 0.08338 0.08487 0.07201
AFIX 0
C45 1 0.696059 0.733056 -0.007474 11.00000 0.08059 0.09912 =
0.08901 0.05916 0.05351 0.05810
AFIX 43
H45A 2 0.643180 0.673417 -0.069502 11.00000 -1.20000
AFIX 0
C46 1 0.728761 0.739473 0.096858 11.00000 0.08254 0.09706 =
0.14903 0.07275 0.07268 0.05618
AFIX 43
H46A 2 0.697155 0.684505 0.107054 11.00000 -1.20000
AFIX 0
C50 1 0.711077 0.356836 0.157160 11.00000 0.08588 0.08913 =
0.06201 0.03643 0.02806 0.02641
AFIX 13
H50A 2 0.743334 0.417176 0.227971 11.00000 -1.20000
AFIX 0
C51 1 0.309715 -0.476454 0.230072 11.00000 0.05179 0.06822 =
0.05121 0.03330 0.01856 0.02660
AFIX 13
H51A 2 0.371482 -0.499715 0.263249 11.00000 -1.20000

HKLF 4

REM acb86 in P-1
REM R1 = 0.0931 for 4999 Fo > 4sig(Fo) and 0.1285 for all 7626 data
REM 581 parameters refined using 447 restraints

END

WGHT 0.1591 5.9212
REM Highest difference peak 1.388, deepest hole -0.804, 1-sigma level 0.094
Q1 1 0.8965 0.9911 0.1523 11.00000 0.05 1.39
Q2 1 0.8873 0.9209 0.2817 11.00000 0.05 1.37
Q3 1 1.0329 1.1843 0.2036 11.00000 0.05 1.27
Q4 1 0.7552 0.7538 0.1689 11.00000 0.05 1.25
Q5 1 0.6742 0.6753 0.0498 11.00000 0.05 1.15

;

loop_
_symmetry_equiv_pos_as_xyz
'x, y, z'
'-x, -y, -z'

loop_
_atom_site_label
_atom_site_type_symbol
_atom_site_fract_x
_atom_site_fract_y
_atom_site_fract_z
_atom_site_U_iso_or_equiv
_atom_site_adp_type
_atom_site_occupancy
_atom_site_symmetry_multiplicity
_atom_site_calc_flag
_atom_site_refinement_flags
_atom_site_disorder_assembly
_atom_site_disorder_group
S1 S 0.60635(14) 0.54719(13) 0.30837(14) 0.0499(5) Uani 1 1 d . . .
Cl1 Cl 0.6849(3) 0.4015(3) 0.0670(3) 0.1258(12) Uani 1 1 d . . .
Cl2 Cl 0.8124(2) 0.2928(3) 0.1492(3) 0.1135(10) Uani 1 1 d . . .
Cl3 Cl 0.5844(2) 0.27527(18) 0.13959(17) 0.0785(6) Uani 1 1 d . . .
Cl4 Cl 0.17571(18) -0.57019(17) 0.17938(19) 0.0827(7) Uani 1 1 d . . .
Cl5 Cl 0.31521(17) -0.35945(16) 0.32425(15) 0.0679(5) Uani 1 1 d . . .
Cl6 Cl 0.3365(2) -0.45831(19) 0.13194(17) 0.0853(7) Uani 1 1 d . . .
N1 N 0.1486(4) -0.1974(4) 0.3927(4) 0.0394(12) Uani 1 1 d . . .
N2 N 0.2571(4) -0.0958(4) 0.5829(4) 0.0380(11) Uani 1 1 d . . .
N3 N 0.4598(4) 0.3063(4) 0.4069(4) 0.0385(11) Uani 1 1 d . . .
N4 N 0.3871(4) 0.3488(4) 0.3680(5) 0.0491(14) Uani 1 1 d . . .
N5 N 0.4499(4) 0.4221(4) 0.3606(4) 0.0454(13) Uani 1 1 d . . .
F1 F 0.0697(3) -0.2218(3) 0.5076(3) 0.0523(9) Uani 1 1 d . . .
F2 F 0.2212(3) -0.2765(3) 0.4969(3) 0.0532(9) Uani 1 1 d . . .
B1 B 0.1724(6) -0.2003(5) 0.4958(6) 0.0413(16) Uani 1 1 d . . .
C1 C 0.0772(5) -0.2738(5) 0.2972(5) 0.0443(14) Uani 1 1 d U . .
C2 C 0.0764(5) -0.2401(5) 0.2235(5) 0.0471(14) Uani 1 1 d U . .
C3 C 0.1516(5) -0.1396(5) 0.2771(5) 0.0434(14) Uani 1 1 d U . .
C4 C 0.1979(5) -0.1123(4) 0.3839(5) 0.0375(13) Uani 1 1 d U . .
C5 C 0.2763(5) -0.0233(4) 0.4711(5) 0.0369(12) Uani 1 1 d U . .
C6 C 0.3087(5) -0.0132(4) 0.5712(5) 0.0383(13) Uani 1 1 d U . .
C7 C 0.3878(5) 0.0667(5) 0.6708(5) 0.0425(13) Uani 1 1 d U . .
C8 C 0.3842(5) 0.0308(5) 0.7419(5) 0.0458(14) Uani 1 1 d U . .
C9 C 0.3038(5) -0.0684(5) 0.6857(5) 0.0445(14) Uani 1 1 d U . .
C10 C 0.0128(6) -0.3760(5) 0.2779(6) 0.0537(17) Uani 1 1 d U . .
H10A H 0.0150 -0.3723 0.3434 0.081 Uiso 1 1 calc R . .
H10B H 0.0484 -0.4263 0.2480 0.081 Uiso 1 1 calc R . .
H10C H -0.0676 -0.3969 0.2296 0.081 Uiso 1 1 calc R . .
C11 C 0.0116(6) -0.3047(6) 0.1087(6) 0.0573(17) Uani 1 1 d U . .
H11A H -0.0184 -0.2619 0.0790 0.069 Uiso 1 1 calc R . .
H11B H -0.0552 -0.3603 0.0937 0.069 Uiso 1 1 calc R . .
C12 C 0.0862(8) -0.3515(8) 0.0572(6) 0.087(3) Uani 1 1 d U . .
H12A H 0.0416 -0.3900 -0.0179 0.130 Uiso 1 1 calc R . .
H12B H 0.1116 -0.3980 0.0827 0.130 Uiso 1 1 calc R . .
H12C H 0.1539 -0.2969 0.0737 0.130 Uiso 1 1 calc R . .
C13 C 0.1731(6) -0.0753(6) 0.2272(6) 0.0540(17) Uani 1 1 d U . .
H13A H 0.1082 -0.1022 0.1602 0.081 Uiso 1 1 calc R . .
H13B H 0.2442 -0.0772 0.2167 0.081 Uiso 1 1 calc R . .
H13C H 0.1810 -0.0044 0.2720 0.081 Uiso 1 1 calc R . .
C14 C 0.4642(6) 0.1687(5) 0.6982(6) 0.0549(17) Uani 1 1 d U . .
H14A H 0.5167 0.2035 0.7718 0.082 Uiso 1 1 calc R . .
H14B H 0.4168 0.2105 0.6849 0.082 Uiso 1 1 calc R . .
H14C H 0.5092 0.1590 0.6561 0.082 Uiso 1 1 calc R . .
C15 C 0.4543(6) 0.0851(6) 0.8566(6) 0.0597(18) Uani 1 1 d U . .
H15A H 0.4053 0.0710 0.8913 0.072 Uiso 1 1 calc R . .
H15B H 0.4800 0.1601 0.8815 0.072 Uiso 1 1 calc R . .
C16 C 0.5602(8) 0.0515(9) 0.8866(7) 0.094(3) Uani 1 1 d U . .
H16A H 0.6027 0.0879 0.9621 0.140 Uiso 1 1 calc R . .
H16B H 0.6105 0.0677 0.8546 0.140 Uiso 1 1 calc R . .
H16C H 0.5351 -0.0226 0.8623 0.140 Uiso 1 1 calc R . .
C17 C 0.2708(6) -0.1392(6) 0.7258(6) 0.0546(17) Uani 1 1 d U . .
H17A H 0.1913 -0.1851 0.6805 0.082 Uiso 1 1 calc R . .
H17B H 0.2766 -0.0991 0.7960 0.082 Uiso 1 1 calc R . .
H17C H 0.3229 -0.1799 0.7271 0.082 Uiso 1 1 calc R . .
C18 C 0.3291(5) 0.0644(4) 0.4586(5) 0.0393(13) Uani 1 1 d U . .
C19 C 0.2843(5) 0.1454(5) 0.4738(6) 0.0479(16) Uani 1 1 d U . .
H19A H 0.2238 0.1465 0.4969 0.057 Uiso 1 1 calc R . .
C20 C 0.3270(5) 0.2240(5) 0.4555(5) 0.0430(14) Uani 1 1 d U . .
H20A H 0.2946 0.2777 0.4639 0.052 Uiso 1 1 calc R . .
C21 C 0.4170(5) 0.2233(4) 0.4250(5) 0.0364(13) Uani 1 1 d U . .
C22 C 0.4653(5) 0.1465(4) 0.4129(5) 0.0411(14) Uani 1 1 d U . .
H22A H 0.5292 0.1483 0.3944 0.049 Uiso 1 1 calc R . .
C23 C 0.4201(5) 0.0668(5) 0.4279(5) 0.0437(14) Uani 1 1 d U . .
H23A H 0.4517 0.0124 0.4171 0.052 Uiso 1 1 calc R . .
C24 C 0.5694(5) 0.3502(4) 0.4230(5) 0.0377(13) Uani 1 1 d U . .
H24A H 0.6359 0.3331 0.4487 0.045 Uiso 1 1 calc R . .
C25 C 0.5623(5) 0.4247(4) 0.3938(5) 0.0378(13) Uani 1 1 d U . .
C26 C 0.6508(5) 0.4989(5) 0.3935(5) 0.0390(13) Uani 1 1 d U . .
C27 C 0.954(2) 0.573(3) 0.599(3) 0.117(10) Uani 0.68(6) 1 d PU A 1
H27A H 0.9824 0.5537 0.6534 0.175 Uiso 0.68(6) 1 calc PR A 1
H27B H 0.9633 0.6464 0.6310 0.175 Uiso 0.68(6) 1 calc PR A 1
H27C H 0.9974 0.5586 0.5559 0.175 Uiso 0.68(6) 1 calc PR A 1
C27A C 0.911(5) 0.610(3) 0.630(3) 0.083(15) Uani 0.32(6) 1 d PU A 2
H27D H 0.9354 0.5952 0.6887 0.124 Uiso 0.32(6) 1 calc PR A 2
H27E H 0.8732 0.6617 0.6449 0.124 Uiso 0.32(6) 1 calc PR A 2
H27F H 0.9794 0.6350 0.6199 0.124 Uiso 0.32(6) 1 calc PR A 2
C28 C 0.8288(6) 0.5125(6) 0.5335(6) 0.065(2) Uani 1 1 d U . .
H28A H 0.7881 0.5208 0.5799 0.077 Uiso 0.68(6) 1 calc PR A 1
H28B H 0.8217 0.4390 0.4989 0.077 Uiso 0.68(6) 1 calc PR A 1
H28C H 0.7721 0.4759 0.5495 0.077 Uiso 0.32(6) 1 calc PR A 2
H28D H 0.8718 0.4667 0.5078 0.077 Uiso 0.32(6) 1 calc PR A 2
C29 C 0.7661(5) 0.5390(5) 0.4507(5) 0.0450(14) Uani 1 1 d U A .
C30 C 0.8214(6) 0.6111(5) 0.4280(6) 0.0486(15) Uani 1 1 d U . .
H30A H 0.9020 0.6472 0.4620 0.058 Uiso 1 1 calc R A .
C31 C 0.7473(6) 0.6236(5) 0.3524(6) 0.0498(16) Uani 1 1 d U A .
C32 C 0.7710(7) 0.6913(7) 0.3119(8) 0.075(2) Uani 1 1 d U . .
C33 C 0.7954(10) 0.7504(8) 0.2852(11) 0.111(4) Uani 1 1 d U A .
C34 C 0.8492(5) 0.8490(4) 0.2832(4) 0.087(2) Uani 1 1 d GU . .
C35 C 0.9270(5) 0.9406(5) 0.3686(4) 0.102(3) Uani 1 1 d GU A .
H35A H 0.9500 0.9469 0.4361 0.122 Uiso 1 1 calc R . .
C36 C 0.9713(5) 1.0228(4) 0.3553(5) 0.086(2) Uani 1 1 d GU A .
H36A H 1.0245 1.0854 0.4136 0.103 Uiso 1 1 calc R . .
C37 C 0.9377(5) 1.0135(4) 0.2565(6) 0.097(2) Uani 1 1 d GU A .
C48 C 0.8599(5) 0.9220(5) 0.1712(4) 0.084(2) Uani 1 1 d GU A .
C47 C 0.8156(4) 0.8398(4) 0.1845(4) 0.0578(16) Uani 1 1 d GU A .
C38 C 0.9955(9) 1.1077(9) 0.2557(8) 0.091(2) Uani 1 1 d U . .
H38A H 1.0487 1.1677 0.3172 0.109 Uiso 1 1 calc R A .
C39 C 0.9636(11) 1.1005(11) 0.1514(10) 0.122(3) Uani 1 1 d U A .
H39A H 0.9961 1.1552 0.1412 0.146 Uiso 1 1 calc R . .
C40 C 0.8781(5) 1.0027(4) 0.0651(5) 0.074(2) Uani 1 1 d GU . .
C41 C 0.8446(6) 0.9925(5) -0.0340(5) 0.119(3) Uani 1 1 d GU A .
H41A H 0.8753 1.0481 -0.0438 0.142 Uiso 1 1 calc R . .
C42 C 0.7660(7) 0.9009(6) -0.1189(4) 0.131(4) Uani 1 1 d GU A .
H42A H 0.7431 0.8939 -0.1866 0.157 Uiso 1 1 calc R . .
C43 C 0.7210(6) 0.8196(5) -0.1046(5) 0.103(3) Uani 1 1 d GU A .
H43A H 0.6673 0.7570 -0.1626 0.124 Uiso 1 1 calc R . .
C44 C 0.7546(6) 0.8298(4) -0.0055(6) 0.087(2) Uani 1 1 d GU A .
C49 C 0.8331(6) 0.9214(5) 0.0793(4) 0.092(2) Uani 1 1 d GU A .
C45 C 0.6961(8) 0.7331(8) -0.0075(8) 0.075(2) Uani 1 1 d U . .
H45A H 0.6432 0.6734 -0.0695 0.090 Uiso 1 1 calc R A .
C46 C 0.7288(8) 0.7395(8) 0.0969(9) 0.094(2) Uani 1 1 d U A .
H46A H 0.6972 0.6845 0.1071 0.113 Uiso 1 1 calc R . .
C50 C 0.7111(8) 0.3568(8) 0.1572(7) 0.080(2) Uani 1 1 d . . .
H50A H 0.7433 0.4172 0.2280 0.096 Uiso 1 1 calc R . .
C51 C 0.3097(6) -0.4765(6) 0.2301(5) 0.0550(18) Uani 1 1 d . . .
H51A H 0.3715 -0.4997 0.2632 0.066 Uiso 1 1 calc R . .

loop_
_atom_site_aniso_label
_atom_site_aniso_U_11
_atom_site_aniso_U_22
_atom_site_aniso_U_33
_atom_site_aniso_U_23
_atom_site_aniso_U_13
_atom_site_aniso_U_12
S1 0.0489(9) 0.0550(10) 0.0697(11) 0.0460(9) 0.0313(8) 0.0173(8)
Cl1 0.180(3) 0.144(3) 0.122(2) 0.103(2) 0.086(2) 0.069(2)
Cl2 0.0837(17) 0.142(3) 0.126(2) 0.068(2) 0.0457(17) 0.0469(17)
Cl3 0.0855(15) 0.0797(14) 0.0741(14) 0.0369(12) 0.0359(12) 0.0288(12)
Cl4 0.0603(12) 0.0709(13) 0.0910(16) 0.0287(12) 0.0158(11) 0.0143(10)
Cl5 0.0646(12) 0.0709(12) 0.0582(11) 0.0236(10) 0.0237(9) 0.0196(10)
Cl6 0.126(2) 0.1061(18) 0.0738(14) 0.0637(14) 0.0583(14) 0.0676(16)
N1 0.036(3) 0.036(3) 0.055(3) 0.026(3) 0.024(2) 0.010(2)
N2 0.041(3) 0.034(3) 0.049(3) 0.024(2) 0.023(2) 0.013(2)
N3 0.037(3) 0.034(3) 0.054(3) 0.028(2) 0.022(2) 0.009(2)
N4 0.041(3) 0.045(3) 0.075(4) 0.041(3) 0.023(3) 0.013(2)
N5 0.040(3) 0.041(3) 0.061(3) 0.034(3) 0.018(3) 0.008(2)
F1 0.048(2) 0.050(2) 0.066(2) 0.0296(19) 0.0335(19) 0.0047(17)
F2 0.067(2) 0.038(2) 0.068(2) 0.0326(19) 0.032(2) 0.0230(18)
B1 0.038(4) 0.037(4) 0.061(5) 0.030(4) 0.027(4) 0.014(3)
C1 0.034(3) 0.042(3) 0.060(4) 0.025(3) 0.021(3) 0.014(3)
C2 0.042(3) 0.050(3) 0.056(3) 0.026(3) 0.023(3) 0.020(3)
C3 0.039(3) 0.050(3) 0.057(3) 0.033(3) 0.026(3) 0.021(3)
C4 0.037(3) 0.037(3) 0.054(3) 0.029(3) 0.025(3) 0.016(2)
C5 0.034(3) 0.032(3) 0.056(3) 0.026(3) 0.024(3) 0.014(2)
C6 0.036(3) 0.035(3) 0.059(3) 0.027(3) 0.028(3) 0.015(2)
C7 0.038(3) 0.036(3) 0.056(3) 0.020(3) 0.024(3) 0.014(3)
C8 0.041(3) 0.047(3) 0.054(3) 0.023(3) 0.025(3) 0.018(3)
C9 0.042(3) 0.049(4) 0.058(4) 0.030(3) 0.030(3) 0.022(3)
C10 0.049(4) 0.042(4) 0.071(5) 0.023(3) 0.032(4) 0.013(3)
C11 0.047(4) 0.060(4) 0.055(4) 0.022(3) 0.014(3) 0.020(3)
C12 0.071(5) 0.115(8) 0.053(5) 0.021(5) 0.019(4) 0.043(5)
C13 0.058(4) 0.063(4) 0.058(4) 0.039(4) 0.028(4) 0.024(3)
C14 0.050(4) 0.043(4) 0.066(5) 0.021(3) 0.027(4) 0.009(3)
C15 0.057(4) 0.067(5) 0.055(4) 0.023(4) 0.027(3) 0.026(4)
C16 0.083(6) 0.116(8) 0.059(5) 0.023(5) 0.014(4) 0.054(6)
C17 0.062(4) 0.062(4) 0.061(4) 0.041(4) 0.033(4) 0.024(4)
C18 0.040(3) 0.032(3) 0.050(4) 0.021(3) 0.023(3) 0.007(2)
C19 0.044(3) 0.044(4) 0.076(5) 0.036(3) 0.037(3) 0.016(3)
C20 0.042(3) 0.035(3) 0.065(4) 0.029(3) 0.028(3) 0.015(3)
C21 0.037(3) 0.029(3) 0.043(3) 0.019(3) 0.017(3) 0.005(2)
C22 0.036(3) 0.038(3) 0.061(4) 0.029(3) 0.028(3) 0.010(3)
C23 0.042(3) 0.041(3) 0.064(4) 0.033(3) 0.027(3) 0.019(3)
C24 0.037(3) 0.035(3) 0.046(3) 0.023(3) 0.020(3) 0.009(3)
C25 0.040(3) 0.032(3) 0.042(3) 0.019(3) 0.018(3) 0.007(2)
C26 0.044(3) 0.038(3) 0.046(3) 0.028(3) 0.022(3) 0.013(3)
C27 0.053(9) 0.12(2) 0.147(19) 0.086(17) -0.007(10) 0.001(10)
C27A 0.06(2) 0.077(16) 0.087(16) 0.063(12) -0.015(16) -0.004(15)
C28 0.049(4) 0.070(5) 0.072(5) 0.047(4) 0.010(3) 0.005(3)
C29 0.040(3) 0.038(3) 0.059(4) 0.027(3) 0.021(3) 0.006(3)
C30 0.042(3) 0.039(3) 0.071(4) 0.027(3) 0.032(3) 0.009(3)
C31 0.052(4) 0.041(4) 0.080(5) 0.038(3) 0.044(4) 0.018(3)
C32 0.077(5) 0.077(5) 0.142(8) 0.082(6) 0.082(5) 0.049(4)
C33 0.127(7) 0.121(6) 0.238(11) 0.149(8) 0.149(8) 0.093(6)
C34 0.092(6) 0.096(5) 0.122(6) 0.076(5) 0.066(5) 0.045(4)
C35 0.076(6) 0.088(6) 0.156(7) 0.058(5) 0.066(6) 0.026(4)
C36 0.060(5) 0.070(5) 0.144(6) 0.052(5) 0.058(5) 0.025(4)
C37 0.069(6) 0.083(5) 0.139(6) 0.041(5) 0.050(5) 0.042(4)
C48 0.095(6) 0.099(5) 0.139(5) 0.093(4) 0.083(5) 0.062(4)
C47 0.060(4) 0.077(4) 0.094(4) 0.066(4) 0.056(4) 0.046(3)
C38 0.091(6) 0.130(6) 0.094(6) 0.064(5) 0.055(5) 0.076(5)
C39 0.122(9) 0.128(7) 0.130(7) 0.058(6) 0.063(6) 0.065(6)
C40 0.092(6) 0.095(5) 0.105(5) 0.080(4) 0.068(4) 0.059(4)
C41 0.130(9) 0.165(9) 0.109(6) 0.084(6) 0.072(6) 0.068(7)
C42 0.143(11) 0.146(10) 0.142(8) 0.082(7) 0.082(7) 0.055(7)
C43 0.140(8) 0.130(7) 0.125(6) 0.090(6) 0.099(6) 0.083(6)
C44 0.086(6) 0.091(5) 0.115(6) 0.051(5) 0.063(5) 0.054(4)
C49 0.108(7) 0.118(6) 0.124(5) 0.083(5) 0.085(5) 0.072(5)
C45 0.081(5) 0.099(5) 0.089(5) 0.059(5) 0.054(4) 0.058(4)
C46 0.083(6) 0.097(5) 0.149(6) 0.073(5) 0.073(5) 0.056(4)
C50 0.086(6) 0.089(6) 0.062(5) 0.036(5) 0.028(5) 0.026(5)
C51 0.052(4) 0.068(5) 0.051(4) 0.033(4) 0.019(3) 0.027(4)

loop_
_atom_type_symbol
_atom_type_description
_atom_type_scat_dispersion_real
_atom_type_scat_dispersion_imag
_atom_type_scat_source
C C 0.0181 0.0091 'International Tables Vol C Tables 4.2.6.8 and 6.1.1.4'
H H 0.0000 0.0000 'International Tables Vol C Tables 4.2.6.8 and 6.1.1.4'
B B 0.0090 0.0039 'International Tables Vol C Tables 4.2.6.8 and 6.1.1.4'
N N 0.0311 0.0180 'International Tables Vol C Tables 4.2.6.8 and 6.1.1.4'
F F 0.0727 0.0534 'International Tables Vol C Tables 4.2.6.8 and 6.1.1.4'
S S 0.3331 0.5567 'International Tables Vol C Tables 4.2.6.8 and 6.1.1.4'
Cl Cl 0.3639 0.7018 'International Tables Vol C Tables 4.2.6.8 and 6.1.1.4'

loop_
_geom_angle_atom_site_label_1
_geom_angle_atom_site_label_2
_geom_angle_atom_site_label_3
_geom_angle
C26 S1 C31 90.8(3)
B1 N1 C1 126.6(5)
B1 N1 C4 124.8(5)
C1 N1 C4 108.7(5)
B1 N2 C6 126.3(5)
B1 N2 C9 125.9(5)
C6 N2 C9 107.6(5)
N4 N3 C21 120.0(5)
N4 N3 C24 111.7(4)
C21 N3 C24 128.2(5)
N3 N4 N5 106.5(5)
N4 N5 C25 109.1(5)
N1 B1 N2 107.5(5)
N1 B1 F1 110.1(5)
N1 B1 F2 110.2(5)
N2 B1 F1 111.1(5)
N2 B1 F2 109.4(5)
F1 B1 F2 108.5(5)
N1 C1 C2 109.4(5)
N1 C1 C10 122.9(6)
C2 C1 C10 127.7(6)
C1 C2 C3 107.5(6)
C1 C2 C11 125.2(6)
C3 C2 C11 127.2(6)
C2 C3 C4 107.2(5)
C2 C3 C13 124.2(6)
C4 C3 C13 128.6(6)
N1 C4 C3 107.3(5)
N1 C4 C5 120.5(5)
C3 C4 C5 132.2(5)
C4 C5 C6 122.1(5)
C4 C5 C18 119.0(5)
C6 C5 C18 118.9(5)
N2 C6 C5 118.7(5)
N2 C6 C7 108.2(5)
C5 C6 C7 133.1(5)
C6 C7 C8 106.7(5)
C6 C7 C14 128.3(6)
C8 C7 C14 125.0(6)
C7 C8 C9 107.5(6)
C7 C8 C15 127.6(6)
C9 C8 C15 124.8(6)
N2 C9 C8 110.0(5)
N2 C9 C17 122.0(6)
C8 C9 C17 128.0(6)
C1 C10 H10A 109.5
C1 C10 H10B 109.5
C1 C10 H10C 109.5
H10A C10 H10B 109.5
H10A C10 H10C 109.5
H10B C10 H10C 109.5
C2 C11 H11A 109.1
C2 C11 H11B 109.1
C2 C11 C12 112.3(6)
H11A C11 H11B 107.9
H11A C11 C12 109.1
H11B C11 C12 109.1
C11 C12 H12A 109.5
C11 C12 H12B 109.5
C11 C12 H12C 109.5
H12A C12 H12B 109.5
H12A C12 H12C 109.5
H12B C12 H12C 109.5
C3 C13 H13A 109.5
C3 C13 H13B 109.5
C3 C13 H13C 109.5
H13A C13 H13B 109.5
H13A C13 H13C 109.5
H13B C13 H13C 109.5
C7 C14 H14A 109.5
C7 C14 H14B 109.5
C7 C14 H14C 109.5
H14A C14 H14B 109.5
H14A C14 H14C 109.5
H14B C14 H14C 109.5
C8 C15 H15A 109.2
C8 C15 H15B 109.2
C8 C15 C16 112.2(6)
H15A C15 H15B 107.9
H15A C15 C16 109.2
H15B C15 C16 109.2
C15 C16 H16A 109.5
C15 C16 H16B 109.5
C15 C16 H16C 109.5
H16A C16 H16B 109.5
H16A C16 H16C 109.5
H16B C16 H16C 109.5
C9 C17 H17A 109.5
C9 C17 H17B 109.5
C9 C17 H17C 109.5
H17A C17 H17B 109.5
H17A C17 H17C 109.5
H17B C17 H17C 109.5
C5 C18 C19 120.0(5)
C5 C18 C23 121.8(5)
C19 C18 C23 118.1(5)
C18 C19 H19A 119.6
C18 C19 C20 120.8(5)
H19A C19 C20 119.6
C19 C20 H20A 120.4
C19 C20 C21 119.3(5)
H20A C20 C21 120.4
N3 C21 C20 117.9(5)
N3 C21 C22 120.9(5)
C20 C21 C22 121.1(5)
C21 C22 H22A 120.3
C21 C22 C23 119.4(5)
H22A C22 C23 120.3
C18 C23 C22 121.2(6)
C18 C23 H23A 119.4
C22 C23 H23A 119.4
N3 C24 H24A 127.9
N3 C24 C25 104.2(5)
H24A C24 C25 127.9
N5 C25 C24 108.4(5)
N5 C25 C26 120.7(5)
C24 C25 C26 130.9(6)
S1 C26 C25 117.4(5)
S1 C26 C29 112.1(4)
C25 C26 C29 130.5(5)
H27A C27 H27B 109.5
H27A C27 H27C 109.5
H27A C27 C28 109.5
H27B C27 H27C 109.5
H27B C27 C28 109.5
H27C C27 C28 109.5
H27D C27A H27E 109.5
H27D C27A H27F 109.5
H27D C27A C28 109.5
H27E C27A H27F 109.5
H27E C27A C28 109.5
H27F C27A C28 109.5
C27 C28 H28A 108.0
C27 C28 H28B 108.0
C27 C28 H28C 129.2
C27 C28 H28D 74.1
C27 C28 C29 117.1(10)
C27A C28 H28A 77.9
C27A C28 H28B 138.0
C27A C28 H28C 109.7
C27A C28 H28D 109.7
C27A C28 C29 109.6(15)
H28A C28 H28B 107.3
H28A C28 H28D 135.6
H28A C28 C29 108.0
H28B C28 H28C 73.4
H28B C28 C29 108.0
H28C C28 H28D 108.2
H28C C28 C29 109.7
H28D C28 C29 109.7
C26 C29 C28 123.6(5)
C26 C29 C30 112.6(6)
C28 C29 C30 123.7(6)
C29 C30 H30A 123.4
C29 C30 C31 113.2(6)
H30A C30 C31 123.4
S1 C31 C30 111.3(5)
S1 C31 C32 119.8(6)
C30 C31 C32 128.9(7)
C31 C32 C33 175.8(13)
C32 C33 C34 163.4(14)
C33 C34 C35 126.1(6)
C33 C34 C47 113.9(6)
C35 C34 C47 120.0
C34 C35 H35A 120.0
C34 C35 C36 120.0
H35A C35 C36 120.0
C35 C36 H36A 120.0
C35 C36 C37 120.0
H36A C36 C37 120.0
C36 C37 C48 120.0
C36 C37 C38 113.1(6)
C48 C37 C38 126.9(6)
C37 C48 C47 120.0
C37 C48 C49 115.1(5)
C47 C48 C49 124.9(5)
C34 C47 C48 120.0
C34 C47 C46 116.6(5)
C48 C47 C46 123.3(5)
C37 C38 H38A 122.5
C37 C38 C39 114.9(10)
H38A C38 C39 122.5
C38 C39 H39A 122.4
C38 C39 C40 115.2(11)
H39A C39 C40 122.4
C39 C40 C41 117.5(7)
C39 C40 C49 122.5(7)
C41 C40 C49 120.0
C40 C41 H41A 120.0
C40 C41 C42 120.0
H41A C41 C42 120.0
C41 C42 H42A 120.0
C41 C42 C43 120.0
H42A C42 C43 120.0
C42 C43 H43A 120.0
C42 C43 C44 120.0
H43A C43 C44 120.0
C43 C44 C49 120.0
C43 C44 C45 111.4(6)
C49 C44 C45 128.6(6)
C48 C49 C40 125.3(5)
C48 C49 C44 114.7(5)
C40 C49 C44 120.0
C44 C45 H45A 123.1
C44 C45 C46 113.8(9)
H45A C45 C46 123.1
C47 C46 C45 114.6(8)
C47 C46 H46A 122.7
C45 C46 H46A 122.7
Cl1 C50 Cl2 110.5(5)
Cl1 C50 Cl3 111.4(5)
Cl1 C50 H50A 108.4
Cl2 C50 Cl3 109.7(5)
Cl2 C50 H50A 108.4
Cl3 C50 H50A 108.4
Cl4 C51 Cl5 110.5(4)
Cl4 C51 Cl6 111.2(4)
Cl4 C51 H51A 108.6
Cl5 C51 Cl6 109.3(4)
Cl5 C51 H51A 108.6
Cl6 C51 H51A 108.6

loop_
_geom_bond_atom_site_label_1
_geom_bond_atom_site_label_2
_geom_bond_distance
S1 C26 1.734(6)
S1 C31 1.736(7)
Cl1 C50 1.738(9)
Cl2 C50 1.748(10)
Cl3 C50 1.745(10)
Cl4 C51 1.753(8)
Cl5 C51 1.753(8)
Cl6 C51 1.759(7)
N1 B1 1.544(9)
N1 C1 1.347(8)
N1 C4 1.406(7)
N2 B1 1.525(9)
N2 C6 1.409(7)
N2 C9 1.365(8)
N3 N4 1.342(7)
N3 C21 1.441(7)
N3 C24 1.355(7)
N4 N5 1.319(7)
N5 C25 1.367(8)
F1 B1 1.393(7)
F2 B1 1.397(8)
C1 C2 1.412(9)
C1 C10 1.483(9)
C2 C3 1.393(9)
C2 C11 1.497(10)
C3 C4 1.421(9)
C3 C13 1.492(9)
C4 C5 1.384(9)
C5 C6 1.407(9)
C5 C18 1.489(8)
C6 C7 1.419(9)
C7 C8 1.409(9)
C7 C14 1.493(9)
C8 C9 1.400(9)
C8 C15 1.499(10)
C9 C17 1.491(9)
C10 H10A 0.980
C10 H10B 0.980
C10 H10C 0.980
C11 H11A 0.990
C11 H11B 0.990
C11 C12 1.514(11)
C12 H12A 0.980
C12 H12B 0.980
C12 H12C 0.980
C13 H13A 0.980
C13 H13B 0.980
C13 H13C 0.980
C14 H14A 0.980
C14 H14B 0.980
C14 H14C 0.980
C15 H15A 0.990
C15 H15B 0.990
C15 C16 1.535(11)
C16 H16A 0.980
C16 H16B 0.980
C16 H16C 0.980
C17 H17A 0.980
C17 H17B 0.980
C17 H17C 0.980
C18 C19 1.397(8)
C18 C23 1.393(8)
C19 H19A 0.950
C19 C20 1.386(8)
C20 H20A 0.950
C20 C21 1.378(8)
C21 C22 1.374(8)
C22 H22A 0.950
C22 C23 1.376(8)
C23 H23A 0.950
C24 H24A 0.950
C24 C25 1.368(8)
C25 C26 1.459(8)
C26 C29 1.352(9)
C27 H27A 0.980
C27 H27B 0.980
C27 H27C 0.980
C27 C28 1.494(19)
C27A H27D 0.980
C27A H27E 0.980
C27A H27F 0.980
C27A C28 1.51(4)
C28 H28A 0.990
C28 H28B 0.990
C28 H28C 0.990
C28 H28D 0.990
C28 C29 1.522(9)
C29 C30 1.414(8)
C30 H30A 0.950
C30 C31 1.362(10)
C31 C32 1.426(9)
C32 C33 1.154(10)
C33 C34 1.543(9)
C34 C35 1.390
C34 C47 1.390
C35 H35A 0.950
C35 C36 1.390
C36 H36A 0.950
C36 C37 1.390
C37 C48 1.390
C37 C38 1.492(12)
C48 C47 1.390
C48 C49 1.346(6)
C47 C46 1.501(12)
C38 H38A 0.950
C38 C39 1.487(16)
C39 H39A 0.950
C39 C40 1.470(15)
C40 C41 1.390
C40 C49 1.390
C41 H41A 0.950
C41 C42 1.390
C42 H42A 0.950
C42 C43 1.390
C43 H43A 0.950
C43 C44 1.390
C44 C49 1.390
C44 C45 1.506(10)
C45 H45A 0.950
C45 C46 1.491(14)
C46 H46A 0.950
C50 H50A 1.000
C51 H51A 1.000

loop_
_geom_torsion_atom_site_label_1
_geom_torsion_atom_site_label_2
_geom_torsion_atom_site_label_3
_geom_torsion_atom_site_label_4
_geom_torsion
C21 N3 N4 N5 179.6(5)
C24 N3 N4 N5 -1.2(7)
N3 N4 N5 C25 0.8(7)
C6 N2 B1 N1 -2.8(8)
C6 N2 B1 F1 -123.2(6)
C6 N2 B1 F2 116.9(6)
C9 N2 B1 N1 -177.1(5)
C9 N2 B1 F1 62.4(7)
C9 N2 B1 F2 -57.4(7)
C1 N1 B1 N2 -179.0(5)
C1 N1 B1 F1 -57.8(8)
C1 N1 B1 F2 61.9(7)
C4 N1 B1 N2 0.0(7)
C4 N1 B1 F1 121.1(6)
C4 N1 B1 F2 -119.2(6)
B1 N1 C1 C2 178.1(5)
B1 N1 C1 C10 -2.4(9)
C4 N1 C1 C2 -0.9(6)
C4 N1 C1 C10 178.6(5)
N1 C1 C2 C3 0.7(7)
N1 C1 C2 C11 177.1(6)
C10 C1 C2 C3 -178.7(6)
C10 C1 C2 C11 -2.4(10)
C1 C2 C3 C4 -0.2(7)
C1 C2 C3 C13 -178.5(6)
C11 C2 C3 C4 -176.5(6)
C11 C2 C3 C13 5.3(10)
B1 N1 C4 C3 -178.3(5)
B1 N1 C4 C5 1.8(8)
C1 N1 C4 C3 0.8(6)
C1 N1 C4 C5 -179.1(5)
C2 C3 C4 N1 -0.3(6)
C2 C3 C4 C5 179.6(6)
C13 C3 C4 N1 177.8(6)
C13 C3 C4 C5 -2.3(11)
N1 C4 C5 C6 -1.0(8)
N1 C4 C5 C18 178.4(5)
C3 C4 C5 C6 179.2(6)
C3 C4 C5 C18 -1.4(9)
C4 C5 C6 N2 -1.6(8)
C4 C5 C6 C7 177.9(6)
C18 C5 C6 N2 179.0(5)
C18 C5 C6 C7 -1.5(9)
B1 N2 C6 C5 3.7(8)
B1 N2 C6 C7 -175.9(5)
C9 N2 C6 C5 178.9(5)
C9 N2 C6 C7 -0.7(6)
N2 C6 C7 C8 0.7(6)
N2 C6 C7 C14 179.1(6)
C5 C6 C7 C8 -178.9(6)
C5 C6 C7 C14 -0.5(11)
C6 C7 C8 C9 -0.4(6)
C6 C7 C8 C15 178.1(6)
C14 C7 C8 C9 -178.8(6)
C14 C7 C8 C15 -0.4(10)
B1 N2 C9 C8 175.7(5)
B1 N2 C9 C17 -3.2(9)
C6 N2 C9 C8 0.5(6)
C6 N2 C9 C17 -178.4(5)
C7 C8 C9 N2 -0.1(7)
C7 C8 C9 C17 178.8(6)
C15 C8 C9 N2 -178.6(6)
C15 C8 C9 C17 0.2(10)
C1 C2 C11 C12 -95.6(9)
C3 C2 C11 C12 80.0(9)
C7 C8 C15 C16 -97.3(9)
C9 C8 C15 C16 80.9(9)
C4 C5 C18 C19 98.1(7)
C4 C5 C18 C23 -79.4(8)
C6 C5 C18 C19 -82.5(8)
C6 C5 C18 C23 100.1(7)
C5 C18 C19 C20 -175.5(6)
C23 C18 C19 C20 2.0(10)
C18 C19 C20 C21 -2.0(10)
C19 C20 C21 N3 -179.8(6)
C19 C20 C21 C22 -0.3(10)
N4 N3 C21 C20 -34.0(8)
N4 N3 C21 C22 146.5(6)
C24 N3 C21 C20 146.9(6)
C24 N3 C21 C22 -32.6(9)
N3 C21 C22 C23 -178.1(6)
C20 C21 C22 C23 2.4(10)
C21 C22 C23 C18 -2.3(10)
C5 C18 C23 C22 177.6(6)
C19 C18 C23 C22 0.1(10)
N4 N3 C24 C25 1.1(7)
C21 N3 C24 C25 -179.7(6)
N4 N5 C25 C24 -0.1(7)
N4 N5 C25 C26 179.8(6)
N3 C24 C25 N5 -0.6(7)
N3 C24 C25 C26 179.5(6)
N5 C25 C26 S1 -24.1(8)
N5 C25 C26 C29 155.4(7)
C24 C25 C26 S1 155.8(6)
C24 C25 C26 C29 -24.8(12)
C31 S1 C26 C25 179.2(5)
C31 S1 C26 C29 -0.3(5)
S1 C26 C29 C28 178.6(6)
S1 C26 C29 C30 0.8(7)
C25 C26 C29 C28 -0.9(12)
C25 C26 C29 C30 -178.6(6)
C27 C28 C29 C26 -172(2)
C27 C28 C29 C30 5(3)
C27A C28 C29 C26 -134(3)
C27A C28 C29 C30 44(4)
C26 C29 C30 C31 -1.0(9)
C28 C29 C30 C31 -178.7(7)
C29 C30 C31 S1 0.7(8)
C29 C30 C31 C32 177.9(7)
C26 S1 C31 C30 -0.2(5)
C26 S1 C31 C32 -177.7(6)
C32 C33 C34 C35 1(3)
C32 C33 C34 C47 179(3)
C33 C34 C35 C36 178.2(6)
C47 C34 C35 C36 0.0
C34 C35 C36 C37 0.0
C35 C36 C37 C48 0.0
C35 C36 C37 C38 -178.5(5)
C36 C37 C48 C47 0.0
C36 C37 C48 C49 179.9(5)
C38 C37 C48 C47 178.3(6)
C38 C37 C48 C49 -1.8(6)
C37 C48 C47 C34 0.0
C37 C48 C47 C46 178.2(6)
C49 C48 C47 C34 -179.9(6)
C49 C48 C47 C46 -1.7(7)
C33 C34 C47 C48 -178.4(5)
C33 C34 C47 C46 3.3(6)
C35 C34 C47 C48 0.0
C35 C34 C47 C46 -178.3(5)
C36 C37 C38 C39 179.0(7)
C48 C37 C38 C39 0.6(10)
C37 C38 C39 C40 1.3(12)
C38 C39 C40 C41 179.4(7)
C38 C39 C40 C49 -2.1(12)
C39 C40 C41 C42 178.6(7)
C49 C40 C41 C42 0.0
C40 C41 C42 C43 0.0
C41 C42 C43 C44 0.0
C42 C43 C44 C49 0.0
C42 C43 C44 C45 -179.9(5)
C37 C48 C49 C40 1.1(6)
C37 C48 C49 C44 -179.5(3)
C47 C48 C49 C40 -179.1(4)
C47 C48 C49 C44 0.4(6)
C43 C44 C49 C48 -179.4(6)
C43 C44 C49 C40 0.0
C45 C44 C49 C48 0.4(7)
C45 C44 C49 C40 179.8(6)
C39 C40 C49 C48 0.9(8)
C39 C40 C49 C44 -178.5(8)
C41 C40 C49 C48 179.4(6)
C41 C40 C49 C44 0.0
C43 C44 C45 C46 -180.0(5)
C49 C44 C45 C46 0.2(9)
C44 C45 C46 C47 -1.3(9)
C34 C47 C46 C45 -179.7(5)
C48 C47 C46 C45 2.1(9)
